data_2221855
loop_
_publ_author_name
'Ruan, Banfeng'
'Yang, Ying'
'Zhu, Zhenwei'
'Lv, Pengcheng'
'Zhu, Hailiang'

_publ_section_title
;
 (<i>E</i>)-2,3-Bis(4-methoxyphenyl)acrylic acid
;
_journal_coeditor_code WN2320
_journal_issue 5
_journal_name_full 'Acta Crystallographica Section E'
_journal_page_first o944
_journal_paper_doi 10.1107/S1600536809011751
_journal_volume 65
_journal_year 2009
_chemical_formula_iupac 'C17 H16 O4'
_chemical_formula_moiety 'C17 H16 O4'
_chemical_formula_sum 'C17 H16 O4'
_chemical_formula_weight 284.30
_chemical_name_systematic
;
(<i>E</i>)-2,3-Bis(4-methoxyphenyl)acrylic acid
;
_space_group_IT_number 2
_symmetry_cell_setting triclinic
_symmetry_space_group_name_Hall '-P 1'
_symmetry_space_group_name_H-M 'P -1'
_atom_sites_solution_hydrogens geom
_atom_sites_solution_primary direct
_atom_sites_solution_secondary difmap
_audit_creation_method SHELXL-97
_cell_angle_alpha 83.65(3)
_cell_angle_beta 85.43(3)
_cell_angle_gamma 80.92(3)
_cell_formula_units_Z 2
_cell_length_a 5.8690(12)
_cell_length_b 9.1480(18)
_cell_length_c 13.992(3)
_cell_measurement_reflns_used 1625
_cell_measurement_temperature 298(2)
_cell_measurement_theta_max 24.83
_cell_measurement_theta_min 2.24
_cell_volume 735.8(3)
_computing_cell_refinement 'CAD-4 Software (Enraf--Nonius, 1989)'
_computing_data_collection 'CAD-4 Software (Enraf--Nonius, 1989)'
_computing_data_reduction 'XCAD4 (Harms & Wocadlo, 1995)'
_computing_molecular_graphics 'SHELXTL (Sheldrick, 2008)'
_computing_publication_material 'SHELXTL (Sheldrick, 2008)'
_computing_structure_refinement 'SHELXL97 (Sheldrick, 2008)'
_computing_structure_solution 'SHELXS97 (Sheldrick, 2008)'
_diffrn_ambient_temperature 298(2)
_diffrn_measured_fraction_theta_full 1.000
_diffrn_measured_fraction_theta_max 1.000
_diffrn_measurement_device_type 'Enraf--Nonius CAD-4'
_diffrn_measurement_method \w/2\q
_diffrn_radiation_monochromator graphite
_diffrn_radiation_source 'fine-focus sealed tube'
_diffrn_radiation_type MoK\a
_diffrn_radiation_wavelength 0.71073
_diffrn_reflns_av_R_equivalents 0.0265
_diffrn_reflns_av_sigmaI/netI 0.0443
_diffrn_reflns_limit_h_max 7
_diffrn_reflns_limit_h_min 0
_diffrn_reflns_limit_k_max 11
_diffrn_reflns_limit_k_min -11
_diffrn_reflns_limit_l_max 17
_diffrn_reflns_limit_l_min -17
_diffrn_reflns_number 3196
_diffrn_reflns_theta_full 25.97
_diffrn_reflns_theta_max 25.97
_diffrn_reflns_theta_min 1.47
_diffrn_standards_decay_% 0
_diffrn_standards_interval_count 0
_diffrn_standards_interval_time 0
_diffrn_standards_number 0
_exptl_absorpt_coefficient_mu 0.091
_exptl_absorpt_correction_T_max 0.9909
_exptl_absorpt_correction_T_min 0.9732
_exptl_absorpt_correction_type psi-scan
_exptl_absorpt_process_details '(North <i>et al.</i>,  1968)'
_exptl_crystal_colour Colorless
_exptl_crystal_density_diffrn 1.283
_exptl_crystal_density_method 'not measured'
_exptl_crystal_description Block
_exptl_crystal_F_000 300
_exptl_crystal_size_max 0.30
_exptl_crystal_size_mid 0.20
_exptl_crystal_size_min 0.10
_refine_diff_density_max 0.184
_refine_diff_density_min -0.174
_refine_ls_extinction_coef 0.044(7)
_refine_ls_extinction_expression Fc^*^=kFc[1+0.001xFc^2^\l^3^/sin(2\q)]^-1/4^
_refine_ls_extinction_method 'SHELXL97 (Sheldrick, 2008)'
_refine_ls_goodness_of_fit_ref 1.076
_refine_ls_hydrogen_treatment constr
_refine_ls_matrix_type full
_refine_ls_number_parameters 194
_refine_ls_number_reflns 2895
_refine_ls_number_restraints 0
_refine_ls_restrained_S_all 1.076
_refine_ls_R_factor_all 0.0973
_refine_ls_R_factor_gt 0.0555
_refine_ls_shift/su_max 0.000
_refine_ls_shift/su_mean 0.000
_refine_ls_structure_factor_coef Fsqd
_refine_ls_weighting_details 'calc w=1/[\s^2^(Fo^2^)+(0.0675P)^2^+0.024P] where P=(Fo^2^+2Fc^2^)/3'
_refine_ls_weighting_scheme calc
_refine_ls_wR_factor_gt 0.1274
_refine_ls_wR_factor_ref 0.1505
_reflns_number_gt 1779
_reflns_number_total 2895
_reflns_threshold_expression I>2\s(I)
_cod_data_source_file wn2320.cif
_cod_data_source_block I
_cod_depositor_comments
;
The following automatic conversions were performed:
'_symmetry_cell_setting' value 'Triclinic' changed to 'triclinic'
according to '/home/saulius/struct/CIF-dictionaries/cif_core.dic'
dictionary named 'cif_core.dic' version 2.4.1 from 2010-06-29.

Automatic conversion script
Id: cif_fix_enum 1527 2010-12-29 10:47:43Z saulius 

The following automatic conversions were performed:

'_symmetry_cell_setting' value 'Triclinic' changed to 'triclinic'
according to /home/saulius/struct/CIF-dictionaries/cif_core.dic
dictionary named 'cif_core.dic' version 2.4.1 from 2010-06-29.

Automatic conversion script
Id: cif_fix_values 1715 2011-07-08 13:25:40Z adriana 
;
_cod_database_code 2221855
_cod_database_fobs_code 2221855

loop_
_symmetry_equiv_pos_as_xyz
'x, y, z'
'-x, -y, -z'

loop_
_atom_site_type_symbol
_atom_site_label
_atom_site_fract_x
_atom_site_fract_y
_atom_site_fract_z
_atom_site_U_iso_or_equiv
_atom_site_adp_type
_atom_site_calc_flag
_atom_site_refinement_flags
_atom_site_occupancy
_atom_site_disorder_assembly
_atom_site_disorder_group
C C1 0.7983(6) 1.3447(4) -0.0150(2) 0.0938(11) Uani d . 1 . .
H H1A 0.6774 1.2848 -0.0132 0.141 Uiso calc R 1 . .
H H1B 0.8108 1.3993 -0.0774 0.141 Uiso calc R 1 . .
H H1C 0.7629 1.4130 0.0333 0.141 Uiso calc R 1 . .
C C2 1.0269(4) 1.1661(3) 0.08912(15) 0.0505(6) Uani d . 1 . .
C C3 0.8532(4) 1.1641(3) 0.16030(17) 0.0565(6) Uani d . 1 . .
H H3A 0.7103 1.2225 0.1513 0.068 Uiso calc R 1 . .
C C4 0.8905(4) 1.0754(3) 0.24524(17) 0.0548(6) Uani d . 1 . .
H H4 0.7705 1.0752 0.2929 0.066 Uiso calc R 1 . .
C C5 1.0983(4) 0.9870(2) 0.26254(15) 0.0423(5) Uani d . 1 . .
C C6 1.2741(4) 0.9919(3) 0.19039(16) 0.0553(6) Uani d . 1 . .
H H6 1.4182 0.9357 0.2001 0.066 Uiso calc R 1 . .
C C7 1.2382(4) 1.0786(3) 0.10484(17) 0.0621(7) Uani d . 1 . .
H H7 1.3573 1.0786 0.0568 0.074 Uiso calc R 1 . .
C C8 1.1324(4) 0.8926(2) 0.35563(15) 0.0462(6) Uani d . 1 . .
C C9 1.2916(4) 0.9385(3) 0.41980(16) 0.0495(6) Uani d . 1 . .
C C10 1.0275(4) 0.7750(2) 0.38730(16) 0.0500(6) Uani d . 1 . .
H H10 1.0582 0.7349 0.4498 0.060 Uiso calc R 1 . .
C C11 0.8736(4) 0.6996(2) 0.34031(15) 0.0466(6) Uani d . 1 . .
C C12 0.7562(4) 0.5977(3) 0.39652(17) 0.0563(7) Uani d . 1 . .
H H12 0.7770 0.5821 0.4623 0.068 Uiso calc R 1 . .
C C13 0.6106(4) 0.5188(3) 0.35884(17) 0.0577(7) Uani d . 1 . .
H H13 0.5354 0.4505 0.3985 0.069 Uiso calc R 1 . .
C C14 0.5767(4) 0.5414(2) 0.26176(17) 0.0495(6) Uani d . 1 . .
C C15 0.6987(4) 0.6386(3) 0.20313(16) 0.0550(6) Uani d . 1 . .
H H15 0.6826 0.6504 0.1370 0.066 Uiso calc R 1 . .
C C16 0.8418(4) 0.7169(2) 0.24152(16) 0.0521(6) Uani d . 1 . .
H H16 0.9198 0.7831 0.2013 0.063 Uiso calc R 1 . .
C C17 0.2995(5) 0.3745(3) 0.2726(2) 0.0746(8) Uani d . 1 . .
H H17A 0.3998 0.2948 0.3053 0.112 Uiso calc R 1 . .
H H17B 0.2067 0.3345 0.2315 0.112 Uiso calc R 1 . .
H H17C 0.2009 0.4283 0.3192 0.112 Uiso calc R 1 . .
O O1 1.0108(3) 1.2517(2) 0.00292(12) 0.0753(6) Uani d . 1 . .
O O2 1.3849(3) 1.04878(19) 0.39719(11) 0.0674(6) Uani d . 1 . .
O O3 1.3251(3) 0.85636(19) 0.50110(11) 0.0691(6) Uani d . 1 . .
H H3 1.4025 0.8958 0.5341 0.104 Uiso calc R 1 . .
O O4 0.4348(3) 0.47241(18) 0.21611(12) 0.0641(5) Uani d . 1 . .

loop_
_atom_site_aniso_label
_atom_site_aniso_U_11
_atom_site_aniso_U_22
_atom_site_aniso_U_33
_atom_site_aniso_U_12
_atom_site_aniso_U_13
_atom_site_aniso_U_23
C1 0.091(2) 0.104(2) 0.074(2) 0.007(2) -0.0214(18) 0.0273(18)
C2 0.0525(15) 0.0561(14) 0.0426(12) -0.0126(12) -0.0038(11) 0.0029(10)
C3 0.0391(13) 0.0660(16) 0.0582(14) 0.0010(12) -0.0025(11) 0.0085(12)
C4 0.0350(12) 0.0696(16) 0.0543(14) -0.0040(11) 0.0048(10) 0.0067(12)
C5 0.0397(12) 0.0455(12) 0.0429(12) -0.0120(10) -0.0034(9) -0.0004(9)
C6 0.0366(13) 0.0690(16) 0.0543(14) 0.0024(11) 0.0015(11) 0.0018(12)
C7 0.0468(15) 0.0817(18) 0.0506(14) -0.0023(13) 0.0095(12) 0.0054(13)
C8 0.0419(13) 0.0483(13) 0.0475(12) -0.0076(10) -0.0032(10) 0.0010(10)
C9 0.0472(13) 0.0552(14) 0.0451(13) -0.0108(11) -0.0061(11) 0.0061(11)
C10 0.0515(14) 0.0544(14) 0.0432(12) -0.0101(11) -0.0037(11) 0.0034(10)
C11 0.0437(13) 0.0481(13) 0.0465(13) -0.0074(10) -0.0032(10) 0.0030(10)
C12 0.0595(16) 0.0638(16) 0.0461(13) -0.0183(13) -0.0028(11) 0.0053(11)
C13 0.0527(15) 0.0620(15) 0.0595(15) -0.0223(12) 0.0017(12) 0.0050(12)
C14 0.0434(13) 0.0456(13) 0.0588(14) -0.0050(11) -0.0071(11) -0.0009(11)
C15 0.0662(16) 0.0519(14) 0.0475(13) -0.0145(12) -0.0108(12) 0.0059(11)
C16 0.0544(14) 0.0522(14) 0.0502(14) -0.0178(12) -0.0027(11) 0.0064(11)
C17 0.0668(18) 0.0648(17) 0.097(2) -0.0284(15) -0.0050(16) -0.0028(15)
O1 0.0737(13) 0.0920(14) 0.0513(10) -0.0045(11) -0.0040(9) 0.0201(9)
O2 0.0759(12) 0.0728(12) 0.0594(11) -0.0376(10) -0.0217(9) 0.0176(9)
O3 0.0865(14) 0.0735(12) 0.0535(10) -0.0355(10) -0.0255(9) 0.0150(9)
O4 0.0639(11) 0.0610(11) 0.0720(11) -0.0240(9) -0.0171(9) 0.0030(9)

loop_
_atom_type_symbol
_atom_type_description
_atom_type_scat_dispersion_real
_atom_type_scat_dispersion_imag
_atom_type_scat_source
C C 0.0033 0.0016 'International Tables Vol C Tables 4.2.6.8 and 6.1.1.4'
H H 0.0000 0.0000 'International Tables Vol C Tables 4.2.6.8 and 6.1.1.4'
O O 0.0106 0.0060 'International Tables Vol C Tables 4.2.6.8 and 6.1.1.4'

loop_
_geom_angle_atom_site_label_1
_geom_angle_atom_site_label_2
_geom_angle_atom_site_label_3
_geom_angle_site_symmetry_1
_geom_angle_site_symmetry_3
_geom_angle
_geom_angle_publ_flag
O1 C1 H1A . . 109.5 ?
O1 C1 H1B . . 109.5 ?
H1A C1 H1B . . 109.5 ?
O1 C1 H1C . . 109.5 ?
H1A C1 H1C . . 109.5 ?
H1B C1 H1C . . 109.5 ?
O1 C2 C3 . . 124.8(2) ?
O1 C2 C7 . . 116.4(2) ?
C3 C2 C7 . . 118.8(2) ?
C2 C3 C4 . . 119.8(2) ?
C2 C3 H3A . . 120.1 ?
C4 C3 H3A . . 120.1 ?
C3 C4 C5 . . 122.6(2) ?
C3 C4 H4 . . 118.7 ?
C5 C4 H4 . . 118.7 ?
C4 C5 C6 . . 117.04(19) ?
C4 C5 C8 . . 121.03(19) ?
C6 C5 C8 . . 121.9(2) ?
C7 C6 C5 . . 121.0(2) ?
C7 C6 H6 . . 119.5 ?
C5 C6 H6 . . 119.5 ?
C6 C7 C2 . . 120.8(2) ?
C6 C7 H7 . . 119.6 ?
C2 C7 H7 . . 119.6 ?
C10 C8 C9 . . 117.8(2) ?
C10 C8 C5 . . 126.2(2) ?
C9 C8 C5 . . 115.95(18) ?
O2 C9 O3 . . 122.1(2) ?
O2 C9 C8 . . 121.2(2) ?
O3 C9 C8 . . 116.7(2) ?
C8 C10 C11 . . 130.8(2) ?
C8 C10 H10 . . 114.6 ?
C11 C10 H10 . . 114.6 ?
C12 C11 C16 . . 116.9(2) ?
C12 C11 C10 . . 117.9(2) ?
C16 C11 C10 . . 125.1(2) ?
C13 C12 C11 . . 122.4(2) ?
C13 C12 H12 . . 118.8 ?
C11 C12 H12 . . 118.8 ?
C12 C13 C14 . . 119.5(2) ?
C12 C13 H13 . . 120.3 ?
C14 C13 H13 . . 120.3 ?
O4 C14 C13 . . 125.2(2) ?
O4 C14 C15 . . 115.5(2) ?
C13 C14 C15 . . 119.3(2) ?
C16 C15 C14 . . 120.6(2) ?
C16 C15 H15 . . 119.7 ?
C14 C15 H15 . . 119.7 ?
C15 C16 C11 . . 121.2(2) ?
C15 C16 H16 . . 119.4 ?
C11 C16 H16 . . 119.4 ?
O4 C17 H17A . . 109.5 ?
O4 C17 H17B . . 109.5 ?
H17A C17 H17B . . 109.5 ?
O4 C17 H17C . . 109.5 ?
H17A C17 H17C . . 109.5 ?
H17B C17 H17C . . 109.5 ?
C2 O1 C1 . . 118.0(2) ?
C9 O3 H3 . . 109.5 ?
C14 O4 C17 . . 118.3(2) ?

loop_
_geom_bond_atom_site_label_1
_geom_bond_atom_site_label_2
_geom_bond_site_symmetry_2
_geom_bond_distance
_geom_bond_publ_flag
C1 O1 . 1.418(3) ?
C1 H1A . 0.9600 ?
C1 H1B . 0.9600 ?
C1 H1C . 0.9600 ?
C2 O1 . 1.364(3) ?
C2 C3 . 1.368(3) ?
C2 C7 . 1.385(3) ?
C3 C4 . 1.375(3) ?
C3 H3A . 0.9300 ?
C4 C5 . 1.376(3) ?
C4 H4 . 0.9300 ?
C5 C6 . 1.387(3) ?
C5 C8 . 1.490(3) ?
C6 C7 . 1.372(3) ?
C6 H6 . 0.9300 ?
C7 H7 . 0.9300 ?
C8 C10 . 1.339(3) ?
C8 C9 . 1.482(3) ?
C9 O2 . 1.222(3) ?
C9 O3 . 1.303(2) ?
C10 C11 . 1.455(3) ?
C10 H10 . 0.9300 ?
C11 C12 . 1.384(3) ?
C11 C16 . 1.398(3) ?
C12 C13 . 1.371(3) ?
C12 H12 . 0.9300 ?
C13 C14 . 1.377(3) ?
C13 H13 . 0.9300 ?
C14 O4 . 1.356(3) ?
C14 C15 . 1.386(3) ?
C15 C16 . 1.362(3) ?
C15 H15 . 0.9300 ?
C16 H16 . 0.9300 ?
C17 O4 . 1.423(3) ?
C17 H17A . 0.9600 ?
C17 H17B . 0.9600 ?
C17 H17C . 0.9600 ?
O3 H3 . 0.8200 ?

loop_
_geom_hbond_atom_site_label_D
_geom_hbond_atom_site_label_H
_geom_hbond_atom_site_label_A
_geom_hbond_site_symmetry_A
_geom_hbond_distance_DH
_geom_hbond_distance_HA
_geom_hbond_distance_DA
_geom_hbond_angle_DHA
O3 H3 O2 2_876 0.82 1.80 2.608(2) 168.7

loop_
_geom_torsion_atom_site_label_1
_geom_torsion_atom_site_label_2
_geom_torsion_atom_site_label_3
_geom_torsion_atom_site_label_4
_geom_torsion_site_symmetry_1
_geom_torsion_site_symmetry_2
_geom_torsion_site_symmetry_3
_geom_torsion_site_symmetry_4
_geom_torsion
_geom_torsion_publ_flag
O1 C2 C3 C4 . . . . -178.7(2) ?
C7 C2 C3 C4 . . . . -0.3(4) ?
C2 C3 C4 C5 . . . . 0.1(4) ?
C3 C4 C5 C6 . . . . 0.9(4) ?
C3 C4 C5 C8 . . . . 179.8(2) ?
C4 C5 C6 C7 . . . . -1.7(4) ?
C8 C5 C6 C7 . . . . 179.4(2) ?
C5 C6 C7 C2 . . . . 1.5(4) ?
O1 C2 C7 C6 . . . . 178.1(2) ?
C3 C2 C7 C6 . . . . -0.4(4) ?
C4 C5 C8 C10 . . . . 66.9(3) ?
C6 C5 C8 C10 . . . . -114.2(3) ?
C4 C5 C8 C9 . . . . -110.7(2) ?
C6 C5 C8 C9 . . . . 68.2(3) ?
C10 C8 C9 O2 . . . . -176.7(2) ?
C5 C8 C9 O2 . . . . 1.1(3) ?
C10 C8 C9 O3 . . . . 2.9(3) ?
C5 C8 C9 O3 . . . . -179.4(2) ?
C9 C8 C10 C11 . . . . -176.6(2) ?
C5 C8 C10 C11 . . . . 5.9(4) ?
C8 C10 C11 C12 . . . . -168.2(2) ?
C8 C10 C11 C16 . . . . 14.8(4) ?
C16 C11 C12 C13 . . . . -1.5(4) ?
C10 C11 C12 C13 . . . . -178.8(2) ?
C11 C12 C13 C14 . . . . -0.5(4) ?
C12 C13 C14 O4 . . . . -178.9(2) ?
C12 C13 C14 C15 . . . . 2.9(4) ?
O4 C14 C15 C16 . . . . 178.3(2) ?
C13 C14 C15 C16 . . . . -3.3(4) ?
C14 C15 C16 C11 . . . . 1.3(4) ?
C12 C11 C16 C15 . . . . 1.1(3) ?
C10 C11 C16 C15 . . . . 178.2(2) ?
C3 C2 O1 C1 . . . . -0.5(4) ?
C7 C2 O1 C1 . . . . -178.9(2) ?
C13 C14 O4 C17 . . . . 3.6(3) ?
C15 C14 O4 C17 . . . . -178.2(2) ?

loop_
_cod_related_entry_id
_cod_related_entry_database
_cod_related_entry_code
1 ChemSpider 4904797
